data_7014645
loop_
_publ_author_name
'Nomura, Mitsushiro'

_publ_section_title
;
 Organometallic dithiolene complexes of the group 8-10 metals:
 Reactivities, structures and electrochemical behavior.
;
_journal_issue 10
_journal_name_full 'Dalton transactions (Cambridge, England : 2003)'
_journal_page_first 2112
_journal_page_last 2140
_journal_paper_doi 10.1039/c0dt01025a
_journal_volume 40
_journal_year 2011
_chemical_formula_moiety 'C16 H21 Co O4 S2 '
_chemical_formula_sum 'C16 H21 Co O4 S2'
_chemical_formula_weight 400.39
_space_group_IT_number 14
_symmetry_cell_setting monoclinic
_symmetry_Int_Tables_number 14
_symmetry_space_group_name_Hall '-P 2ybc'
_symmetry_space_group_name_H-M 'P 1 21/c 1'
_cell_angle_alpha 90.0000
_cell_angle_beta 95.1531(18)
_cell_angle_gamma 90.0000
_cell_formula_units_Z 4
_cell_length_a 11.162(5)
_cell_length_b 10.267(4)
_cell_length_c 16.098(7)
_cell_measurement_reflns_used 2601
_cell_measurement_temperature 298.1
_cell_measurement_theta_max 27.5
_cell_measurement_theta_min 3.1
_cell_volume 1837.4(14)
_computing_cell_refinement CrystalClear
_computing_data_collection CrystalClear
_computing_data_reduction CrystalStructure
_computing_publication_material 'CrystalStructure 3.8'
_computing_structure_refinement CRYSTALS
_computing_structure_solution SIR92
_diffrn_ambient_temperature 293(2)
_diffrn_detector_area_resol_mean 7.31
_diffrn_measured_fraction_theta_full 0.994
_diffrn_measured_fraction_theta_max 0.994
_diffrn_measurement_device_type 'Rigaku Mercury'
_diffrn_measurement_method \w
_diffrn_radiation_type 'Mo K\a'
_diffrn_radiation_wavelength 0.71070
_diffrn_reflns_av_R_equivalents 0.055
_diffrn_reflns_limit_h_max 14
_diffrn_reflns_limit_h_min -14
_diffrn_reflns_limit_k_max 10
_diffrn_reflns_limit_k_min -13
_diffrn_reflns_limit_l_max 16
_diffrn_reflns_limit_l_min -20
_diffrn_reflns_number 14106
_diffrn_reflns_theta_full 27.47
_diffrn_reflns_theta_max 27.47
_exptl_absorpt_coefficient_mu 1.176
_exptl_absorpt_correction_T_max 0.943
_exptl_absorpt_correction_T_min 0.694
_exptl_absorpt_correction_type multi-scan
_exptl_absorpt_process_details 'Jacobson, R. (1998) Private communication'
_exptl_crystal_colour purple
_exptl_crystal_density_diffrn 1.447
_exptl_crystal_density_method 'not measured'
_exptl_crystal_description chip
_exptl_crystal_F_000 832.00
_exptl_crystal_size_max 0.23
_exptl_crystal_size_mid 0.07
_exptl_crystal_size_min 0.05
_refine_diff_density_max 0.52
_refine_diff_density_min -0.41
_refine_ls_extinction_method none
_refine_ls_goodness_of_fit_ref 1.042
_refine_ls_hydrogen_treatment refall
_refine_ls_number_parameters 229
_refine_ls_number_reflns 2141
_refine_ls_R_factor_gt 0.0589
_refine_ls_shift/su_max 0.0000
_refine_ls_structure_factor_coef Fsqd
_refine_ls_weighting_details 'w = 1/[0.0010Fo^2^ + 1.2000\s(Fo^2^) + 0.5000]/(4Fo^2^)'
_refine_ls_weighting_scheme calc
_refine_ls_wR_factor_ref 0.1346
_reflns_number_gt 2108
_reflns_number_total 4199
_reflns_threshold_expression F^2^>2.0\s(F^2^)
_cod_data_source_file C0DT01025A.TXT
_cod_data_source_block '__(C5Me5)Co(dcmedt)'
_cod_original_cell_volume 1837.3(14)
_cod_original_formula_sum 'C16 H21 Co O4 S2 '
_cod_database_code 7014645

loop_
_symmetry_equiv_pos_site_id
_symmetry_equiv_pos_as_xyz
1 +X,+Y,+Z
2 -X,1/2+Y,1/2-Z
3 -X,-Y,-Z
4 +X,1/2-Y,1/2+Z

loop_
_atom_site_label
_atom_site_type_symbol
_atom_site_fract_x
_atom_site_fract_y
_atom_site_fract_z
_atom_site_U_iso_or_equiv
_atom_site_adp_type
_atom_site_occupancy
_atom_site_symmetry_multiplicity
_atom_site_calc_flag
_atom_site_refinement_flags
_atom_site_disorder_assembly
_atom_site_disorder_group
Co(1) Co 0.15637(8) 0.24230(8) 0.13977(5) 0.0463(2) Uani 1.00 1 d . . .
S(1) S 0.20986(18) 0.08371(17) 0.06857(10) 0.0593(5) Uani 1.00 1 d . . .
S(2) S 0.23678(16) 0.16070(17) 0.25110(9) 0.0525(5) Uani 1.00 1 d . . .
O(1) O 0.3031(6) -0.2132(5) 0.0669(4) 0.110(2) Uani 1.00 1 d . . .
O(2) O 0.4705(4) -0.1081(5) 0.1083(3) 0.0755(17) Uani 1.00 1 d . . .
O(3) O 0.4134(5) -0.0132(5) 0.3517(3) 0.098(2) Uani 1.00 1 d . . .
O(4) O 0.3818(4) -0.1809(4) 0.2673(2) 0.0614(14) Uani 1.00 1 d . . .
C(1) C 0.2925(5) -0.0134(6) 0.1384(3) 0.0485(18) Uani 1.00 1 d . . .
C(2) C 0.3051(5) 0.0191(5) 0.2201(3) 0.0442(17) Uani 1.00 1 d . . .
C(3) C 0.3543(6) -0.1247(7) 0.1014(4) 0.059(2) Uani 1.00 1 d . . .
C(4) C 0.5422(8) -0.2096(9) 0.0745(5) 0.109(3) Uani 1.00 1 d . . .
C(5) C 0.3726(6) -0.0567(6) 0.2863(4) 0.053(2) Uani 1.00 1 d . . .
C(6) C 0.4530(7) -0.2609(6) 0.3262(4) 0.076(2) Uani 1.00 1 d . . .
C(7) C -0.0103(6) 0.3222(7) 0.1169(4) 0.059(2) Uani 1.00 1 d . . .
C(8) C 0.0573(6) 0.3386(6) 0.0454(3) 0.053(2) Uani 1.00 1 d . . .
C(9) C 0.1646(6) 0.4088(5) 0.0710(3) 0.054(2) Uani 1.00 1 d . . .
C(10) C 0.1616(6) 0.4381(6) 0.1575(4) 0.057(2) Uani 1.00 1 d . . .
C(11) C 0.0549(6) 0.3864(6) 0.1857(4) 0.056(2) Uani 1.00 1 d . . .
C(12) C -0.1266(6) 0.2530(8) 0.1174(5) 0.085(3) Uani 1.00 1 d . . .
C(13) C 0.0210(8) 0.2886(7) -0.0404(3) 0.081(2) Uani 1.00 1 d . . .
C(14) C 0.2603(7) 0.4496(7) 0.0180(4) 0.085(2) Uani 1.00 1 d . . .
C(15) C 0.2540(8) 0.5144(7) 0.2095(5) 0.085(2) Uani 1.00 1 d . . .
C(16) C 0.0154(7) 0.3959(8) 0.2718(4) 0.084(2) Uani 1.00 1 d . . .
H(1) H 0.5625 -0.2743 0.1155 0.133 Uiso 1.00 1 c R . .
H(2) H 0.6137 -0.1737 0.0561 0.133 Uiso 1.00 1 c R . .
H(3) H 0.4956 -0.2476 0.0285 0.133 Uiso 1.00 1 c R . .
H(4) H 0.5343 -0.2611 0.3132 0.089 Uiso 1.00 1 c R . .
H(5) H 0.4226 -0.3474 0.3237 0.089 Uiso 1.00 1 c R . .
H(6) H 0.4487 -0.2271 0.3808 0.089 Uiso 1.00 1 c R . .
H(7) H -0.1499 0.2185 0.0637 0.102 Uiso 1.00 1 c R . .
H(8) H -0.1864 0.3120 0.1328 0.102 Uiso 1.00 1 c R . .
H(9) H -0.1179 0.1840 0.1568 0.102 Uiso 1.00 1 c R . .
H(10) H 0.0810 0.3116 -0.0760 0.096 Uiso 1.00 1 c R . .
H(11) H -0.0537 0.3259 -0.0609 0.096 Uiso 1.00 1 c R . .
H(12) H 0.0135 0.1965 -0.0387 0.096 Uiso 1.00 1 c R . .
H(13) H 0.3187 0.4996 0.0506 0.106 Uiso 1.00 1 c R . .
H(14) H 0.2261 0.5009 -0.0272 0.106 Uiso 1.00 1 c R . .
H(15) H 0.2974 0.3747 -0.0030 0.106 Uiso 1.00 1 c R . .
H(16) H 0.2327 0.5211 0.2651 0.102 Uiso 1.00 1 c R . .
H(17) H 0.2594 0.5991 0.1864 0.102 Uiso 1.00 1 c R . .
H(18) H 0.3296 0.4717 0.2093 0.102 Uiso 1.00 1 c R . .
H(19) H -0.0607 0.3547 0.2722 0.102 Uiso 1.00 1 c R . .
H(20) H 0.0084 0.4849 0.2868 0.102 Uiso 1.00 1 c R . .
H(21) H 0.0718 0.3540 0.3106 0.102 Uiso 1.00 1 c R . .

loop_
_atom_site_aniso_label
_atom_site_aniso_U_11
_atom_site_aniso_U_22
_atom_site_aniso_U_33
_atom_site_aniso_U_12
_atom_site_aniso_U_13
_atom_site_aniso_U_23
Co(1) 0.0489(5) 0.0367(4) 0.0534(4) 0.0066(4) 0.0055(3) 0.0028(4)
S(1) 0.0754(13) 0.0477(10) 0.0536(9) 0.0177(9) -0.0003(8) -0.0022(8)
S(2) 0.0572(11) 0.0459(9) 0.0541(9) 0.0111(8) 0.0037(7) -0.0014(7)
O(1) 0.104(5) 0.073(3) 0.144(5) 0.024(3) -0.035(4) -0.055(3)
O(2) 0.068(3) 0.068(3) 0.092(3) 0.022(2) 0.020(2) 0.001(2)
O(3) 0.135(5) 0.069(3) 0.079(3) 0.029(3) -0.042(3) -0.013(3)
O(4) 0.067(3) 0.047(2) 0.069(2) 0.012(2) -0.006(2) 0.008(2)
C(1) 0.044(3) 0.040(3) 0.061(3) 0.005(3) -0.003(2) -0.001(3)
C(2) 0.038(3) 0.032(3) 0.061(3) 0.002(2) -0.003(2) 0.001(2)
C(3) 0.062(5) 0.049(4) 0.064(4) 0.016(3) -0.011(3) -0.001(3)
C(4) 0.106(7) 0.117(7) 0.109(6) 0.071(6) 0.030(5) -0.004(6)
C(5) 0.050(4) 0.041(3) 0.066(4) 0.003(3) 0.001(3) -0.005(3)
C(6) 0.071(5) 0.063(4) 0.089(5) 0.018(4) -0.014(4) 0.018(4)
C(7) 0.051(4) 0.055(4) 0.072(4) 0.006(3) 0.005(3) 0.012(3)
C(8) 0.064(4) 0.045(3) 0.051(3) 0.014(3) 0.006(3) -0.002(3)
C(9) 0.084(5) 0.029(3) 0.050(3) 0.016(3) 0.012(3) 0.012(2)
C(10) 0.055(4) 0.036(3) 0.079(4) 0.012(3) 0.003(3) -0.001(3)
C(11) 0.058(4) 0.046(3) 0.063(4) 0.018(3) 0.008(3) 0.007(3)
C(12) 0.059(5) 0.093(6) 0.104(6) 0.011(5) 0.011(4) 0.021(5)
C(13) 0.109(7) 0.080(5) 0.050(4) 0.023(5) -0.006(4) 0.007(3)
C(14) 0.115(7) 0.069(5) 0.080(5) -0.005(5) 0.052(5) 0.015(4)
C(15) 0.102(6) 0.053(4) 0.099(5) -0.005(4) 0.005(4) -0.011(4)
C(16) 0.094(6) 0.099(6) 0.062(4) 0.038(5) 0.030(4) 0.014(4)

loop_
_atom_type_symbol
_atom_type_description
_atom_type_scat_dispersion_real
_atom_type_scat_dispersion_imag
_atom_type_scat_source
C C 0.003 0.002
;
International Tables for Crystallography
(1992, Vol. C, Tables 4.2.6.8 and 6.1.1.4)
;
H H 0.000 0.000
;
International Tables for Crystallography
(1992, Vol. C, Table 6.1.1.4)
;
Co Co 0.349 0.972
;
International Tables for Crystallography
(1992, Vol. C, Tables 4.2.6.8 and 6.1.1.4)
;
O O 0.011 0.006
;
International Tables for Crystallography
(1992, Vol. C, Tables 4.2.6.8 and 6.1.1.4)
;
S S 0.125 0.123
;
International Tables for Crystallography
(1992, Vol. C, Tables 4.2.6.8 and 6.1.1.4)
;

loop_
_geom_angle_atom_site_label_1
_geom_angle_atom_site_label_2
_geom_angle_atom_site_label_3
_geom_angle
_geom_angle_publ_flag
_geom_angle_site_symmetry_1
_geom_angle_site_symmetry_2
_geom_angle_site_symmetry_3
S(1) Co(1) S(2) 92.04(7) yes . . .
S(1) Co(1) C(7) 120.8(2) yes . . .
S(1) Co(1) C(8) 97.43(18) yes . . .
S(1) Co(1) C(9) 108.84(18) yes . . .
S(1) Co(1) C(10) 146.6(2) yes . . .
S(1) Co(1) C(11) 161.78(19) yes . . .
S(2) Co(1) C(7) 128.9(2) yes . . .
S(2) Co(1) C(8) 169.40(19) yes . . .
S(2) Co(1) C(9) 139.29(19) yes . . .
S(2) Co(1) C(10) 105.7(2) yes . . .
S(2) Co(1) C(11) 100.86(18) yes . . .
C(7) Co(1) C(8) 41.3(2) yes . . .
C(7) Co(1) C(9) 69.5(2) yes . . .
C(7) Co(1) C(10) 68.9(2) yes . . .
C(7) Co(1) C(11) 41.1(2) yes . . .
C(8) Co(1) C(9) 40.8(2) yes . . .
C(8) Co(1) C(10) 68.5(2) yes . . .
C(8) Co(1) C(11) 68.9(2) yes . . .
C(9) Co(1) C(10) 41.0(2) yes . . .
C(9) Co(1) C(11) 69.1(2) yes . . .
C(10) Co(1) C(11) 40.7(2) yes . . .
Co(1) S(1) C(1) 104.8(2) yes . . .
Co(1) S(2) C(2) 104.7(2) yes . . .
C(3) O(2) C(4) 117.0(6) yes . . .
C(5) O(4) C(6) 116.7(5) yes . . .
S(1) C(1) C(2) 119.9(4) yes . . .
S(1) C(1) C(3) 115.3(4) yes . . .
C(2) C(1) C(3) 124.6(5) yes . . .
S(2) C(2) C(1) 118.4(4) yes . . .
S(2) C(2) C(5) 116.4(4) yes . . .
C(1) C(2) C(5) 125.2(5) yes . . .
O(1) C(3) O(2) 125.0(7) yes . . .
O(1) C(3) C(1) 123.8(7) yes . . .
O(2) C(3) C(1) 111.1(5) yes . . .
O(3) C(5) O(4) 122.3(6) yes . . .
O(3) C(5) C(2) 124.8(6) yes . . .
O(4) C(5) C(2) 112.9(5) yes . . .
Co(1) C(7) C(8) 69.9(3) yes . . .
Co(1) C(7) C(11) 69.7(3) yes . . .
Co(1) C(7) C(12) 126.4(5) yes . . .
C(8) C(7) C(11) 107.4(5) yes . . .
C(8) C(7) C(12) 125.7(6) yes . . .
C(11) C(7) C(12) 127.0(6) yes . . .
Co(1) C(8) C(7) 68.8(3) yes . . .
Co(1) C(8) C(9) 69.3(3) yes . . .
Co(1) C(8) C(13) 127.1(4) yes . . .
C(7) C(8) C(9) 108.3(5) yes . . .
C(7) C(8) C(13) 125.4(6) yes . . .
C(9) C(8) C(13) 126.3(6) yes . . .
Co(1) C(9) C(8) 69.9(3) yes . . .
Co(1) C(9) C(10) 69.0(3) yes . . .
Co(1) C(9) C(14) 128.1(5) yes . . .
C(8) C(9) C(10) 107.2(5) yes . . .
C(8) C(9) C(14) 127.2(5) yes . . .
C(10) C(9) C(14) 125.5(6) yes . . .
Co(1) C(10) C(9) 70.0(3) yes . . .
Co(1) C(10) C(11) 70.1(3) yes . . .
Co(1) C(10) C(15) 127.5(4) yes . . .
C(9) C(10) C(11) 109.1(5) yes . . .
C(9) C(10) C(15) 125.6(6) yes . . .
C(11) C(10) C(15) 125.3(6) yes . . .
Co(1) C(11) C(7) 69.3(3) yes . . .
Co(1) C(11) C(10) 69.3(3) yes . . .
Co(1) C(11) C(16) 127.0(5) yes . . .
C(7) C(11) C(10) 108.0(5) yes . . .
C(7) C(11) C(16) 125.2(6) yes . . .
C(10) C(11) C(16) 126.8(6) yes . . .
O(2) C(4) H(1) 110.4 no . . .
O(2) C(4) H(2) 110.3 no . . .
O(2) C(4) H(3) 107.8 no . . .
H(1) C(4) H(2) 109.5 no . . .
H(1) C(4) H(3) 109.5 no . . .
H(2) C(4) H(3) 109.5 no . . .
O(4) C(6) H(4) 109.7 no . . .
O(4) C(6) H(5) 109.4 no . . .
O(4) C(6) H(6) 109.3 no . . .
H(4) C(6) H(5) 109.5 no . . .
H(4) C(6) H(6) 109.5 no . . .
H(5) C(6) H(6) 109.5 no . . .
C(7) C(12) H(7) 110.0 no . . .
C(7) C(12) H(8) 109.5 no . . .
C(7) C(12) H(9) 109.0 no . . .
H(7) C(12) H(8) 109.5 no . . .
H(7) C(12) H(9) 109.5 no . . .
H(8) C(12) H(9) 109.5 no . . .
C(8) C(13) H(10) 109.0 no . . .
C(8) C(13) H(11) 109.9 no . . .
C(8) C(13) H(12) 109.5 no . . .
H(10) C(13) H(11) 109.5 no . . .
H(10) C(13) H(12) 109.5 no . . .
H(11) C(13) H(12) 109.5 no . . .
C(9) C(14) H(13) 109.2 no . . .
C(9) C(14) H(14) 109.7 no . . .
C(9) C(14) H(15) 109.6 no . . .
H(13) C(14) H(14) 109.5 no . . .
H(13) C(14) H(15) 109.5 no . . .
H(14) C(14) H(15) 109.5 no . . .
C(10) C(15) H(16) 110.4 no . . .
C(10) C(15) H(17) 109.0 no . . .
C(10) C(15) H(18) 109.0 no . . .
H(16) C(15) H(17) 109.5 no . . .
H(16) C(15) H(18) 109.5 no . . .
H(17) C(15) H(18) 109.5 no . . .
C(11) C(16) H(19) 108.4 no . . .
C(11) C(16) H(20) 109.7 no . . .
C(11) C(16) H(21) 110.3 no . . .
H(19) C(16) H(20) 109.5 no . . .
H(19) C(16) H(21) 109.5 no . . .
H(20) C(16) H(21) 109.5 no . . .

loop_
_geom_bond_atom_site_label_1
_geom_bond_atom_site_label_2
_geom_bond_distance
_geom_bond_publ_flag
_geom_bond_site_symmetry_1
_geom_bond_site_symmetry_2
Co(1) S(1) 2.1082(19) yes . .
Co(1) S(2) 2.1048(17) yes . .
Co(1) C(7) 2.036(7) yes . .
Co(1) C(8) 2.051(6) yes . .
Co(1) C(9) 2.044(6) yes . .
Co(1) C(10) 2.031(6) yes . .
Co(1) C(11) 2.041(6) yes . .
S(1) C(1) 1.709(6) yes . .
S(2) C(2) 1.736(6) yes . .
O(1) C(3) 1.184(9) yes . .
O(2) C(3) 1.303(9) yes . .
O(2) C(4) 1.449(11) yes . .
O(3) C(5) 1.196(8) yes . .
O(4) C(5) 1.317(7) yes . .
O(4) C(6) 1.439(8) yes . .
C(1) C(2) 1.352(8) yes . .
C(1) C(3) 1.486(9) yes . .
C(2) C(5) 1.471(8) yes . .
C(7) C(8) 1.442(9) yes . .
C(7) C(11) 1.430(9) yes . .
C(7) C(12) 1.481(10) yes . .
C(8) C(9) 1.426(9) yes . .
C(8) C(13) 1.493(8) yes . .
C(9) C(10) 1.428(9) yes . .
C(9) C(14) 1.485(11) yes . .
C(10) C(11) 1.415(10) yes . .
C(10) C(15) 1.491(10) yes . .
C(11) C(16) 1.496(9) yes . .
C(4) H(1) 0.950 no . .
C(4) H(2) 0.950 no . .
C(4) H(3) 0.950 no . .
C(6) H(4) 0.950 no . .
C(6) H(5) 0.950 no . .
C(6) H(6) 0.950 no . .
C(12) H(7) 0.950 no . .
C(12) H(8) 0.950 no . .
C(12) H(9) 0.950 no . .
C(13) H(10) 0.950 no . .
C(13) H(11) 0.950 no . .
C(13) H(12) 0.950 no . .
C(14) H(13) 0.950 no . .
C(14) H(14) 0.950 no . .
C(14) H(15) 0.950 no . .
C(15) H(16) 0.950 no . .
C(15) H(17) 0.950 no . .
C(15) H(18) 0.950 no . .
C(16) H(19) 0.950 no . .
C(16) H(20) 0.950 no . .
C(16) H(21) 0.950 no . .

loop_
_geom_contact_atom_site_label_1
_geom_contact_atom_site_label_2
_geom_contact_distance
_geom_contact_publ_flag
_geom_contact_site_symmetry_1
_geom_contact_site_symmetry_2
O(1) C(12) 3.436(10) ? . 3_555
O(1) C(14) 3.573(9) ? . 1_545
O(3) C(4) 3.357(10) ? . 2_655
O(3) C(14) 3.367(10) ? . 4_555
O(4) C(15) 3.529(9) ? . 1_545
C(4) O(3) 3.357(10) ? . 2_645
C(12) O(1) 3.436(10) ? . 3_555
C(13) C(16) 3.564(9) ? . 4_554
C(14) O(1) 3.573(9) ? . 1_565
C(14) O(3) 3.367(10) ? . 4_554
C(15) O(4) 3.529(9) ? . 1_565
C(16) C(13) 3.564(9) ? . 4_555
Co(1) H(4) 3.468 ? . 2_655
Co(1) H(20) 3.486 ? . 2_545
S(1) H(2) 3.077 ? . 3_655
S(2) H(1) 3.035 ? . 2_655
S(2) H(4) 2.953 ? . 2_655
S(2) H(10) 3.423 ? . 4_555
S(2) H(20) 3.290 ? . 2_545
O(1) H(6) 3.587 ? . 4_544
O(1) H(7) 2.589 ? . 3_555
O(1) H(8) 3.509 ? . 3_555
O(1) H(11) 3.009 ? . 3_555
O(1) H(12) 3.527 ? . 3_555
O(1) H(13) 2.967 ? . 1_545
O(1) H(14) 3.379 ? . 1_545
O(1) H(17) 2.796 ? . 1_545
O(2) H(5) 3.091 ? . 2_655
O(3) H(1) 2.518 ? . 2_655
O(3) H(3) 3.441 ? . 2_655
O(3) H(8) 3.134 ? . 2_545
O(3) H(13) 3.253 ? . 2_645
O(3) H(13) 3.464 ? . 4_555
O(3) H(14) 2.986 ? . 4_555
O(3) H(15) 3.117 ? . 4_555
O(3) H(18) 3.119 ? . 2_645
O(4) H(8) 2.826 ? . 2_545
O(4) H(9) 3.570 ? . 2_545
O(4) H(16) 3.482 ? . 1_545
O(4) H(17) 2.889 ? . 1_545
O(4) H(18) 3.572 ? . 2_645
C(1) H(4) 3.284 ? . 2_655
C(1) H(19) 3.357 ? . 2_545
C(2) H(4) 2.961 ? . 2_655
C(2) H(5) 3.465 ? . 2_655
C(2) H(8) 3.528 ? . 2_545
C(2) H(19) 3.220 ? . 2_545
C(2) H(20) 3.509 ? . 2_545
C(3) H(7) 3.479 ? . 3_555
C(3) H(17) 3.361 ? . 1_545
C(4) H(6) 3.263 ? . 4_544
C(4) H(15) 2.789 ? . 3_655
C(5) H(1) 3.350 ? . 2_655
C(5) H(8) 2.885 ? . 2_545
C(5) H(14) 3.592 ? . 4_555
C(5) H(18) 3.331 ? . 2_645
C(6) H(3) 3.249 ? . 4_545
C(6) H(8) 3.194 ? . 2_545
C(6) H(16) 3.404 ? . 1_545
C(6) H(17) 3.306 ? . 1_545
C(6) H(18) 3.536 ? . 1_545
C(6) H(18) 3.489 ? . 2_645
C(7) H(14) 3.250 ? . 3_565
C(8) H(11) 3.455 ? . 3_565
C(8) H(14) 3.556 ? . 3_565
C(9) H(11) 2.990 ? . 3_565
C(10) H(11) 3.066 ? . 3_565
C(11) H(11) 3.571 ? . 3_565
C(12) H(14) 3.072 ? . 3_565
C(12) H(16) 3.324 ? . 2_545
C(12) H(20) 3.366 ? . 2_545
C(13) H(19) 3.406 ? . 4_554
C(13) H(21) 2.909 ? . 4_554
C(14) H(1) 3.540 ? . 3_655
C(14) H(2) 3.425 ? . 3_655
C(14) H(3) 3.558 ? . 3_655
C(14) H(8) 3.494 ? . 3_565
C(14) H(11) 3.375 ? . 3_565
C(15) H(5) 2.883 ? . 1_565
C(15) H(9) 3.250 ? . 2_555
C(15) H(11) 3.528 ? . 3_565
C(16) H(9) 3.338 ? . 2_555
C(16) H(10) 3.279 ? . 4_555
C(16) H(12) 3.197 ? . 4_555
H(1) S(2) 3.035 ? . 2_645
H(1) O(3) 2.518 ? . 2_645
H(1) C(5) 3.350 ? . 2_645
H(1) C(14) 3.540 ? . 3_655
H(1) H(15) 2.701 ? . 3_655
H(2) S(1) 3.077 ? . 3_655
H(2) C(14) 3.425 ? . 3_655
H(2) H(6) 3.385 ? . 4_544
H(2) H(15) 2.475 ? . 3_655
H(3) O(3) 3.441 ? . 2_645
H(3) C(6) 3.249 ? . 4_544
H(3) C(14) 3.558 ? . 3_655
H(3) H(4) 3.532 ? . 4_544
H(3) H(5) 3.464 ? . 4_544
H(3) H(6) 2.402 ? . 4_544
H(3) H(13) 3.300 ? . 1_545
H(3) H(15) 2.717 ? . 3_655
H(4) Co(1) 3.468 ? . 2_645
H(4) S(2) 2.953 ? . 2_645
H(4) C(1) 3.284 ? . 2_645
H(4) C(2) 2.961 ? . 2_645
H(4) H(3) 3.532 ? . 4_545
H(4) H(18) 2.873 ? . 2_645
H(5) O(2) 3.091 ? . 2_645
H(5) C(2) 3.465 ? . 2_645
H(5) C(15) 2.883 ? . 1_545
H(5) H(3) 3.464 ? . 4_545
H(5) H(8) 3.232 ? . 2_545
H(5) H(9) 3.458 ? . 2_545
H(5) H(16) 2.616 ? . 1_545
H(5) H(17) 2.790 ? . 1_545
H(5) H(18) 2.752 ? . 1_545
H(6) O(1) 3.587 ? . 4_545
H(6) C(4) 3.263 ? . 4_545
H(6) H(2) 3.385 ? . 4_545
H(6) H(3) 2.402 ? . 4_545
H(6) H(7) 3.573 ? . 2_545
H(6) H(8) 2.944 ? . 2_545
H(6) H(13) 3.586 ? . 2_645
H(6) H(15) 3.463 ? . 2_645
H(7) O(1) 2.589 ? . 3_555
H(7) C(3) 3.479 ? . 3_555
H(7) H(6) 3.573 ? . 2_555
H(7) H(14) 3.046 ? . 3_565
H(8) O(1) 3.509 ? . 3_555
H(8) O(3) 3.134 ? . 2_555
H(8) O(4) 2.826 ? . 2_555
H(8) C(2) 3.528 ? . 2_555
H(8) C(5) 2.885 ? . 2_555
H(8) C(6) 3.194 ? . 2_555
H(8) C(14) 3.494 ? . 3_565
H(8) H(5) 3.232 ? . 2_555
H(8) H(6) 2.944 ? . 2_555
H(8) H(14) 2.577 ? . 3_565
H(8) H(16) 3.470 ? . 2_545
H(9) O(4) 3.570 ? . 2_555
H(9) C(15) 3.250 ? . 2_545
H(9) C(16) 3.338 ? . 2_545
H(9) H(5) 3.458 ? . 2_555
H(9) H(16) 2.512 ? . 2_545
H(9) H(17) 3.216 ? . 2_545
H(9) H(20) 2.509 ? . 2_545
H(9) H(21) 3.460 ? . 2_545
H(10) S(2) 3.423 ? . 4_554
H(10) C(16) 3.279 ? . 4_554
H(10) H(19) 3.269 ? . 4_554
H(10) H(21) 2.489 ? . 4_554
H(11) O(1) 3.009 ? . 3_555
H(11) C(8) 3.455 ? . 3_565
H(11) C(9) 2.990 ? . 3_565
H(11) C(10) 3.066 ? . 3_565
H(11) C(11) 3.571 ? . 3_565
H(11) C(14) 3.375 ? . 3_565
H(11) C(15) 3.528 ? . 3_565
H(11) H(13) 3.476 ? . 3_565
H(11) H(14) 3.061 ? . 3_565
H(11) H(17) 3.018 ? . 3_565
H(11) H(19) 3.258 ? . 4_554
H(11) H(21) 3.189 ? . 4_554
H(12) O(1) 3.527 ? . 3_555
H(12) C(16) 3.197 ? . 4_554
H(12) H(19) 3.126 ? . 4_554
H(12) H(20) 3.366 ? . 4_554
H(12) H(21) 2.619 ? . 4_554
H(13) O(1) 2.967 ? . 1_565
H(13) O(3) 3.253 ? . 2_655
H(13) O(3) 3.464 ? . 4_554
H(13) H(3) 3.300 ? . 1_565
H(13) H(6) 3.586 ? . 2_655
H(13) H(11) 3.476 ? . 3_565
H(14) O(1) 3.379 ? . 1_565
H(14) O(3) 2.986 ? . 4_554
H(14) C(5) 3.592 ? . 4_554
H(14) C(7) 3.250 ? . 3_565
H(14) C(8) 3.556 ? . 3_565
H(14) C(12) 3.072 ? . 3_565
H(14) H(7) 3.046 ? . 3_565
H(14) H(8) 2.577 ? . 3_565
H(14) H(11) 3.061 ? . 3_565
H(15) O(3) 3.117 ? . 4_554
H(15) C(4) 2.789 ? . 3_655
H(15) H(1) 2.701 ? . 3_655
H(15) H(2) 2.475 ? . 3_655
H(15) H(3) 2.717 ? . 3_655
H(15) H(6) 3.463 ? . 2_655
H(16) O(4) 3.482 ? . 1_565
H(16) C(6) 3.404 ? . 1_565
H(16) C(12) 3.324 ? . 2_555
H(16) H(5) 2.616 ? . 1_565
H(16) H(8) 3.470 ? . 2_555
H(16) H(9) 2.512 ? . 2_555
H(17) O(1) 2.796 ? . 1_565
H(17) O(4) 2.889 ? . 1_565
H(17) C(3) 3.361 ? . 1_565
H(17) C(6) 3.306 ? . 1_565
H(17) H(5) 2.790 ? . 1_565
H(17) H(9) 3.216 ? . 2_555
H(17) H(11) 3.018 ? . 3_565
H(17) H(19) 3.538 ? . 2_555
H(18) O(3) 3.119 ? . 2_655
H(18) O(4) 3.572 ? . 2_655
H(18) C(5) 3.331 ? . 2_655
H(18) C(6) 3.536 ? . 1_565
H(18) C(6) 3.489 ? . 2_655
H(18) H(4) 2.873 ? . 2_655
H(18) H(5) 2.752 ? . 1_565
H(19) C(1) 3.357 ? . 2_555
H(19) C(2) 3.220 ? . 2_555
H(19) C(13) 3.406 ? . 4_555
H(19) H(10) 3.269 ? . 4_555
H(19) H(11) 3.258 ? . 4_555
H(19) H(12) 3.126 ? . 4_555
H(19) H(17) 3.538 ? . 2_545
H(20) Co(1) 3.486 ? . 2_555
H(20) S(2) 3.290 ? . 2_555
H(20) C(2) 3.509 ? . 2_555
H(20) C(12) 3.366 ? . 2_555
H(20) H(9) 2.509 ? . 2_555
H(20) H(12) 3.366 ? . 4_555
H(21) C(13) 2.909 ? . 4_555
H(21) H(9) 3.460 ? . 2_555
H(21) H(10) 2.489 ? . 4_555
H(21) H(11) 3.189 ? . 4_555
H(21) H(12) 2.619 ? . 4_555

loop_
_geom_torsion_atom_site_label_1
_geom_torsion_atom_site_label_2
_geom_torsion_atom_site_label_3
_geom_torsion_atom_site_label_4
_geom_torsion
_geom_torsion_publ_flag
_geom_torsion_site_symmetry_1
_geom_torsion_site_symmetry_2
_geom_torsion_site_symmetry_3
_geom_torsion_site_symmetry_4
S(1) Co(1) S(2) C(2) 3.0(2) ? . . . .
S(2) Co(1) S(1) C(1) -3.2(2) ? . . . .
S(1) Co(1) C(7) C(8) -63.3(4) ? . . . .
S(1) Co(1) C(7) C(11) 178.4(3) ? . . . .
S(1) Co(1) C(7) C(12) 56.8(6) ? . . . .
C(7) Co(1) S(1) C(1) -141.9(3) ? . . . .
S(1) Co(1) C(8) C(7) 129.3(3) ? . . . .
S(1) Co(1) C(8) C(9) -110.3(3) ? . . . .
S(1) Co(1) C(8) C(13) 10.2(6) ? . . . .
C(8) Co(1) S(1) C(1) -178.4(3) ? . . . .
S(1) Co(1) C(9) C(8) 79.3(3) ? . . . .
S(1) Co(1) C(9) C(10) -162.2(3) ? . . . .
S(1) Co(1) C(9) C(14) -42.8(6) ? . . . .
C(9) Co(1) S(1) C(1) 141.3(3) ? . . . .
S(1) Co(1) C(10) C(9) 31.8(6) ? . . . .
S(1) Co(1) C(10) C(11) 152.0(3) ? . . . .
S(1) Co(1) C(10) C(15) -88.3(7) ? . . . .
C(10) Co(1) S(1) C(1) 119.8(4) ? . . . .
S(1) Co(1) C(11) C(7) -4.5(8) ? . . . .
S(1) Co(1) C(11) C(10) -124.3(6) ? . . . .
S(1) Co(1) C(11) C(16) 114.6(6) ? . . . .
C(11) Co(1) S(1) C(1) -138.5(6) ? . . . .
S(2) Co(1) C(7) C(8) 174.5(2) ? . . . .
S(2) Co(1) C(7) C(11) 56.2(4) ? . . . .
S(2) Co(1) C(7) C(12) -65.4(6) ? . . . .
C(7) Co(1) S(2) C(2) 136.3(3) ? . . . .
S(2) Co(1) C(8) C(7) -23.9(12) ? . . . .
S(2) Co(1) C(8) C(9) 96.5(11) ? . . . .
S(2) Co(1) C(8) C(13) -143.0(8) ? . . . .
C(8) Co(1) S(2) C(2) 156.4(10) ? . . . .
S(2) Co(1) C(9) C(8) -163.7(3) ? . . . .
S(2) Co(1) C(9) C(10) -45.2(5) ? . . . .
S(2) Co(1) C(9) C(14) 74.2(6) ? . . . .
C(9) Co(1) S(2) C(2) -119.5(3) ? . . . .
S(2) Co(1) C(10) C(9) 151.3(3) ? . . . .
S(2) Co(1) C(10) C(11) -88.5(3) ? . . . .
S(2) Co(1) C(10) C(15) 31.2(7) ? . . . .
C(10) Co(1) S(2) C(2) -148.4(2) ? . . . .
S(2) Co(1) C(11) C(7) -138.8(3) ? . . . .
S(2) Co(1) C(11) C(10) 101.4(3) ? . . . .
S(2) Co(1) C(11) C(16) -19.7(6) ? . . . .
C(11) Co(1) S(2) C(2) 170.0(2) ? . . . .
C(7) Co(1) C(8) C(9) 120.4(5) ? . . . .
C(7) Co(1) C(8) C(13) -119.1(8) ? . . . .
C(8) Co(1) C(7) C(11) -118.3(5) ? . . . .
C(8) Co(1) C(7) C(12) 120.1(7) ? . . . .
C(7) Co(1) C(9) C(8) -37.4(3) ? . . . .
C(7) Co(1) C(9) C(10) 81.1(4) ? . . . .
C(7) Co(1) C(9) C(14) -159.5(6) ? . . . .
C(9) Co(1) C(7) C(8) 37.0(3) ? . . . .
C(9) Co(1) C(7) C(11) -81.4(4) ? . . . .
C(9) Co(1) C(7) C(12) 157.1(6) ? . . . .
C(7) Co(1) C(10) C(9) -82.5(4) ? . . . .
C(7) Co(1) C(10) C(11) 37.7(3) ? . . . .
C(7) Co(1) C(10) C(15) 157.4(7) ? . . . .
C(10) Co(1) C(7) C(8) 81.0(4) ? . . . .
C(10) Co(1) C(7) C(11) -37.3(4) ? . . . .
C(10) Co(1) C(7) C(12) -158.9(7) ? . . . .
C(7) Co(1) C(11) C(10) -119.8(5) ? . . . .
C(7) Co(1) C(11) C(16) 119.1(7) ? . . . .
C(11) Co(1) C(7) C(8) 118.3(5) ? . . . .
C(11) Co(1) C(7) C(12) -121.6(7) ? . . . .
C(8) Co(1) C(9) C(10) 118.6(5) ? . . . .
C(8) Co(1) C(9) C(14) -122.1(7) ? . . . .
C(9) Co(1) C(8) C(7) -120.4(5) ? . . . .
C(9) Co(1) C(8) C(13) 120.5(8) ? . . . .
C(8) Co(1) C(10) C(9) -38.0(4) ? . . . .
C(8) Co(1) C(10) C(11) 82.1(4) ? . . . .
C(8) Co(1) C(10) C(15) -158.2(7) ? . . . .
C(10) Co(1) C(8) C(7) -82.1(4) ? . . . .
C(10) Co(1) C(8) C(9) 38.3(3) ? . . . .
C(10) Co(1) C(8) C(13) 158.8(7) ? . . . .
C(8) Co(1) C(11) C(7) 38.5(4) ? . . . .
C(8) Co(1) C(11) C(10) -81.2(4) ? . . . .
C(8) Co(1) C(11) C(16) 157.7(7) ? . . . .
C(11) Co(1) C(8) C(7) -38.3(3) ? . . . .
C(11) Co(1) C(8) C(9) 82.1(4) ? . . . .
C(11) Co(1) C(8) C(13) -157.4(7) ? . . . .
C(9) Co(1) C(10) C(11) 120.2(5) ? . . . .
C(9) Co(1) C(10) C(15) -120.1(8) ? . . . .
C(10) Co(1) C(9) C(8) -118.6(5) ? . . . .
C(10) Co(1) C(9) C(14) 119.3(7) ? . . . .
C(9) Co(1) C(11) C(7) 82.4(4) ? . . . .
C(9) Co(1) C(11) C(10) -37.4(3) ? . . . .
C(9) Co(1) C(11) C(16) -158.5(6) ? . . . .
C(11) Co(1) C(9) C(8) -81.5(4) ? . . . .
C(11) Co(1) C(9) C(10) 37.1(4) ? . . . .
C(11) Co(1) C(9) C(14) 156.4(6) ? . . . .
C(10) Co(1) C(11) C(7) 119.8(5) ? . . . .
C(10) Co(1) C(11) C(16) -121.1(7) ? . . . .
C(11) Co(1) C(10) C(9) -120.2(5) ? . . . .
C(11) Co(1) C(10) C(15) 119.7(8) ? . . . .
Co(1) S(1) C(1) C(2) 2.8(5) ? . . . .
Co(1) S(1) C(1) C(3) -172.5(4) ? . . . .
Co(1) S(2) C(2) C(1) -2.1(5) ? . . . .
Co(1) S(2) C(2) C(5) 178.1(4) ? . . . .
C(4) O(2) C(3) O(1) -3.3(10) ? . . . .
C(4) O(2) C(3) C(1) -179.8(4) ? . . . .
C(6) O(4) C(5) O(3) -5.4(10) ? . . . .
C(6) O(4) C(5) C(2) 176.2(5) ? . . . .
S(1) C(1) C(2) S(2) -0.5(7) ? . . . .
S(1) C(1) C(2) C(5) 179.4(5) ? . . . .
S(1) C(1) C(3) O(1) -65.8(8) ? . . . .
S(1) C(1) C(3) O(2) 110.8(5) ? . . . .
C(2) C(1) C(3) O(1) 119.1(8) ? . . . .
C(2) C(1) C(3) O(2) -64.2(8) ? . . . .
C(3) C(1) C(2) S(2) 174.3(5) ? . . . .
C(3) C(1) C(2) C(5) -5.8(10) ? . . . .
S(2) C(2) C(5) O(3) -23.0(9) ? . . . .
S(2) C(2) C(5) O(4) 155.3(4) ? . . . .
C(1) C(2) C(5) O(3) 157.1(7) ? . . . .
C(1) C(2) C(5) O(4) -24.5(9) ? . . . .
Co(1) C(7) C(8) C(9) -58.2(4) ? . . . .
Co(1) C(7) C(8) C(13) 121.1(6) ? . . . .
Co(1) C(7) C(11) C(10) 58.6(4) ? . . . .
Co(1) C(7) C(11) C(16) -121.4(6) ? . . . .
C(8) C(7) C(11) Co(1) -60.0(4) ? . . . .
C(8) C(7) C(11) C(10) -1.4(7) ? . . . .
C(8) C(7) C(11) C(16) 178.6(6) ? . . . .
C(11) C(7) C(8) Co(1) 59.9(4) ? . . . .
C(11) C(7) C(8) C(9) 1.7(7) ? . . . .
C(11) C(7) C(8) C(13) -179.0(6) ? . . . .
C(12) C(7) C(8) Co(1) -121.0(7) ? . . . .
C(12) C(7) C(8) C(9) -179.2(6) ? . . . .
C(12) C(7) C(8) C(13) 0.2(8) ? . . . .
C(12) C(7) C(11) Co(1) 120.8(7) ? . . . .
C(12) C(7) C(11) C(10) 179.4(6) ? . . . .
C(12) C(7) C(11) C(16) -0.6(11) ? . . . .
Co(1) C(8) C(9) C(10) -59.1(4) ? . . . .
Co(1) C(8) C(9) C(14) 123.1(7) ? . . . .
C(7) C(8) C(9) Co(1) 57.9(4) ? . . . .
C(7) C(8) C(9) C(10) -1.3(7) ? . . . .
C(7) C(8) C(9) C(14) -179.0(6) ? . . . .
C(13) C(8) C(9) Co(1) -121.5(7) ? . . . .
C(13) C(8) C(9) C(10) 179.4(6) ? . . . .
C(13) C(8) C(9) C(14) 1.6(11) ? . . . .
Co(1) C(9) C(10) C(11) -59.3(4) ? . . . .
Co(1) C(9) C(10) C(15) 122.4(6) ? . . . .
C(8) C(9) C(10) Co(1) 59.7(4) ? . . . .
C(8) C(9) C(10) C(11) 0.4(7) ? . . . .
C(8) C(9) C(10) C(15) -177.9(6) ? . . . .
C(14) C(9) C(10) Co(1) -122.5(6) ? . . . .
C(14) C(9) C(10) C(11) 178.2(6) ? . . . .
C(14) C(9) C(10) C(15) -0.1(8) ? . . . .
Co(1) C(10) C(11) C(7) -58.6(4) ? . . . .
Co(1) C(10) C(11) C(16) 121.4(7) ? . . . .
C(9) C(10) C(11) Co(1) 59.3(4) ? . . . .
C(9) C(10) C(11) C(7) 0.6(7) ? . . . .
C(9) C(10) C(11) C(16) -179.3(6) ? . . . .
C(15) C(10) C(11) Co(1) -122.4(6) ? . . . .
C(15) C(10) C(11) C(7) 179.0(6) ? . . . .
C(15) C(10) C(11) C(16) -1.0(11) ? . . . .
